data_2106247
loop_
_publ_author_name
'Bear, I.J.'
'Mumme, W.G.'

_publ_section_title
;
 The crystal chemistry of zirconium sulphates. IV. The structure of the
 gamma-monohydrate
;
_journal_name_full 'Acta Crystallographica B (24,1968-38,1982)'
_journal_page_first 1125
_journal_page_last 1131
_journal_volume 26
_journal_year 1970
_chemical_formula_sum 'H2 O9 S2 Zr'
_chemical_name_systematic 'Zr (S O4)2 (H2 O)'
_space_group_IT_number 2
_symmetry_space_group_name_Hall '-P 1'
_symmetry_space_group_name_H-M 'P -1'
_cell_angle_alpha 95.2
_cell_angle_beta 99.8
_cell_angle_gamma 109.2
_cell_formula_units_Z 2
_cell_length_a 7.89
_cell_length_b 5.21
_cell_length_c 8.96
_cell_volume 338.475
_citation_journal_id_ASTM ACBCAR
_cod_data_source_file Bear_ACBCAR_1970_1776.cif
_cod_data_source_block H2O9S2Zr1
_cod_original_cell_volume 338.4748
_cod_original_formula_sum 'H2 O9 S2 Zr1'
_cod_database_code 2106247

loop_
_symmetry_equiv_pos_as_xyz
x,y,z
-x,-y,-z

loop_
_atom_site_label
_atom_site_type_symbol
_atom_site_fract_x
_atom_site_fract_y
_atom_site_fract_z
_atom_site_occupancy
_atom_site_U_iso_or_equiv
O2 O-2 0.6714 0.6534 0.123 1 0.0
O8 O-2 0.8848 0.4192 0.1886 1 0.0
S2 S+6 0.7586 0.0971 0.4726 1 0.0
O4 O-2 0.9335 0.185 0.4191 1 0.0
O3 O-2 0.6004 0.0475 0.3527 1 0.0
Zr1 Zr+4 0.12 0.3025 0.2719 1 0.0
O5 O-2 0.2554 0.1462 0.4559 1 0.0
O6 O-2 0.2314 0.6851 0.407 1 0.0
O1 O-2 0.3951 0.3325 0.2402 1 0.0
O9 O-2 -0.0072 -0.1058 0.153 1 0.0
S1 S+6 0.8424 0.6368 0.1025 1 0.0
O7 O-2 0.1593 0.4452 0.0588 1 0.0
